data_2006739
loop_
_publ_author_name
'Yamane, Hisanori'
'Nagasawa, Toru'
'Shimada, Masahiko'
'Endo, Tadashi'

_publ_section_title
;
 Ca~3~Y~2~(Si~3~O~9~)~2~
;
_journal_issue 11
_journal_name_full 'Acta Crystallographica Section C'
_journal_page_first 1533
_journal_page_last 1536
_journal_paper_doi 10.1107/S010827019700721X
_journal_volume 53
_journal_year 1997
_chemical_formula_moiety 'Ca3 Y2 (Si3 O9)2'
_chemical_formula_structural
;
(Ca0.89Y0.11)2 (Ca0.54Y0.46)2 (Ca0.14Y0.86) (Si3O9)2
;
_chemical_formula_sum 'Ca3 O18 Si6 Y2'
_chemical_formula_weight 754.60
_chemical_name_common 'calcium yttrium silicate'
_chemical_name_systematic
;
 ?
;
_space_group_IT_number 15
_symmetry_cell_setting monoclinic
_symmetry_space_group_name_Hall '-C 2yc'
_symmetry_space_group_name_H-M 'C 1 2/c 1'
_audit_creation_method SHELXL
_cell_angle_alpha 90.00
_cell_angle_beta 90.256(14)
_cell_angle_gamma 90.00
_cell_formula_units_Z 4
_cell_length_a 13.320(3)
_cell_length_b 7.729(2)
_cell_length_c 14.785(2)
_cell_measurement_reflns_used 25
_cell_measurement_temperature 298(2)
_cell_measurement_theta_max 29.92
_cell_measurement_theta_min 28.98
_cell_volume 1522.1(6)
_computing_cell_refinement 'CONTROL program set V)'
_computing_data_collection 'CONTROL program set V (Rigaku Corporation, 1992)'
_computing_data_reduction
;
PROCESS in TEXSAN (Molecular Structure Corporation, 1992)
;
_computing_molecular_graphics 'ATOMS2.0 (Dowty, 1991)'
_computing_publication_material SHELXL93
_computing_structure_refinement 'SHELXL93 (Sheldrick, 1993)'
_computing_structure_solution 'SIR92 (Altomare et al., 1994)'
_diffrn_ambient_temperature 298(2)
_diffrn_measurement_device 'Rigaku AFC-7R'
_diffrn_measurement_method '\w/2\q scans'
_diffrn_radiation_monochromator graphite
_diffrn_radiation_source 'Rigaku Denki rotating Mo anode'
_diffrn_radiation_type MoK\a
_diffrn_radiation_wavelength 0.71069
_diffrn_reflns_av_R_equivalents 0.0182
_diffrn_reflns_av_sigmaI/netI 0.0122
_diffrn_reflns_limit_h_max 1
_diffrn_reflns_limit_h_min -15
_diffrn_reflns_limit_k_max 1
_diffrn_reflns_limit_k_min -9
_diffrn_reflns_limit_l_max 17
_diffrn_reflns_limit_l_min -17
_diffrn_reflns_number 1781
_diffrn_reflns_theta_max 25.01
_diffrn_reflns_theta_min 2.76
_diffrn_standards_decay_% 0.0
_diffrn_standards_interval_count 150
_diffrn_standards_number 3
_exptl_absorpt_coefficient_mu 9.176
_exptl_absorpt_correction_T_max 0.37558
_exptl_absorpt_correction_T_min 0.36542
_exptl_absorpt_correction_type sphere
_exptl_crystal_colour Transparent
_exptl_crystal_density_diffrn 3.293
_exptl_crystal_density_meas 3.280(10)
_exptl_crystal_density_method pycnometry
_exptl_crystal_description Sphere
_exptl_crystal_F_000 1464
_exptl_crystal_size_rad 0.076
_refine_diff_density_max 0.328
_refine_diff_density_min -0.735
_refine_ls_extinction_method none
_refine_ls_goodness_of_fit_all 1.063
_refine_ls_goodness_of_fit_obs 1.107
_refine_ls_matrix_type full
_refine_ls_number_parameters 138
_refine_ls_number_reflns 1340
_refine_ls_number_restraints 4
_refine_ls_restrained_S_all 1.063
_refine_ls_restrained_S_obs 1.107
_refine_ls_R_factor_all 0.0327
_refine_ls_R_factor_obs .0212
_refine_ls_shift/esd_max 0.000
_refine_ls_shift/esd_mean 0.000
_refine_ls_structure_factor_coef Fsqd
_refine_ls_weighting_details 'w = 1/[\s^2^(Fo^2^)+(0.0369P)^2^+2.2321P] where P=(Fo^2^+2Fc^2^)/3'
_refine_ls_weighting_scheme calc
_refine_ls_wR_factor_all 0.0629
_refine_ls_wR_factor_obs .0577
_reflns_number_observed 1068
_reflns_number_total 1340
_reflns_observed_criterion >2sigma(I)
_cod_data_source_file ta1157.cif
_cod_data_source_block qten
_cod_depositor_comments
;
The following automatic conversions were performed:

'_refine_ls_weighting_scheme' value 'calc w =
1/[\s^2^(Fo^2^)+(0.0369P)^2^+2.2321P] where P=(Fo^2^+2Fc^2^)/3' was
changed to 'calc'. New tag '_refine_ls_weighting_details' was
created. The value of the new tag was set to 'w =
1/[\s^2^(Fo^2^)+(0.0369P)^2^+2.2321P] where P=(Fo^2^+2Fc^2^)/3'.

Automatic conversion script
Id: cif_fix_values 3143 2015-03-26 13:38:13Z robertas 
;
_cod_original_cell_volume 1522.0(5)
_cod_original_sg_symbol_H-M 'C 2/c'
_cod_database_code 2006739

loop_
_symmetry_equiv_pos_as_xyz
'x, y, z'
'-x, y, -z+1/2'
'x+1/2, y+1/2, z'
'-x+1/2, y+1/2, -z+1/2'
'-x, -y, -z'
'x, -y, z-1/2'
'-x+1/2, -y+1/2, -z'
'x+1/2, -y+1/2, z-1/2'

loop_
_atom_site_aniso_label
_atom_site_aniso_U_11
_atom_site_aniso_U_22
_atom_site_aniso_U_33
_atom_site_aniso_U_12
_atom_site_aniso_U_13
_atom_site_aniso_U_23
Ca1 .0086(3) .0095(3) .0099(3) -.0002(3) .0008(2) -.0017(2)
Y1 .0086(3) .0095(3) .0099(3) -.0002(3) .0008(2) -.0017(2)
Ca2 .0088(3) .0059(2) .0078(2) .0003(2) .0001(2) -.0005(2)
Y2 .0088(3) .0059(2) .0078(2) .0003(2) .0001(2) -.0005(2)
Ca3 .0059(2) .0070(3) .0066(2) .000 -.0008(2) .000
Y3 .0059(2) .0070(3) .0066(2) .000 -.0008(2) .000
Si1 .0051(4) .0053(4) .0065(4) .0009(3) -.0004(3) -.0003(3)
Si2 .0060(4) .0051(4) .0052(4) -.0004(4) -.0004(3) -.0003(3)
Si3 .0068(4) .0048(4) .0066(4) .0010(3) .0000(3) .0010(3)
O1 .0090(10) .0120(11) .0133(11) .0034(9) .0004(8) -.0029(9)
O2 .0132(10) .0065(10) .0131(10) -.0005(9) -.0070(8) .0008(9)
O3 .0075(10) .0180(12) .0142(11) -.0008(10) .0017(8) -.0002(10)
O4 .0174(11) .0194(13) .0118(11) -.0061(10) .0046(9) .0017(9)
O5 .0138(11) .0064(10) .0138(10) .0003(9) -.0077(9) .0003(9)
O6 .0190(11) .0101(10) .0071(10) -.0007(10) .0027(8) .0001(9)
O7 .0144(11) .0049(10) .0123(10) -.0010(9) -.0056(8) .0008(9)
O8 .0126(10) .0117(11) .0104(10) -.0013(10) .0016(8) .0014(9)
O9 .0133(11) .0107(11) .0159(11) -.0066(9) -.0002(9) .0010(9)

loop_
_atom_site_label
_atom_site_fract_x
_atom_site_fract_y
_atom_site_fract_z
_atom_site_U_iso_or_equiv
_atom_site_thermal_displace_type
_atom_site_calc_flag
_atom_site_refinement_flags
_atom_site_occupancy
_atom_site_disorder_group
_atom_site_type_symbol
Ca1 .16155(4) .11853(7) 0.41270(3) .0093(2) Uani d P .888(3) . Ca
Y1 .16155(4) .11853(7) 0.41270(3) .0093(2) Uani d P .111(2) . Y
Ca2 .33485(3) .12649(5) 0.08416(2) .0075(2) Uani d P .538(3) . Ca
Y2 .33485(3) .12649(5) 0.08416(2) .0075(2) Uani d P .461(2) . Y
Ca3 0 .37890(6) 0.25 .0065(2) Uani d SP .145(4) . Ca
Y3 0 .37890(6) 0.25 .0065(2) Uani d SP .855(4) . Y
Si1 .09475(6) .07335(11) 0.09901(5) .0056(2) Uani d . 1 . Si
Si2 .27403(6) .37315(11) 0.26967(5) .0054(2) Uani d . 1 . Si
Si3 .40206(6) .18031(11) 0.40679(5) .0061(2) Uani d . 1 . Si
O1 .0014(2) .1754(3) 0.13787(14) .0114(5) Uani d . 1 . O
O2 .0630(2) .1227(3) 0.56374(13) .0109(4) Uani d . 1 . O
O3 .1584(2) .3787(3) 0.29922(14) .0132(5) Uani d . 1 . O
O4 .1588(2) .1532(3) 0.01777(15) .0162(5) Uani d . 1 . O
O5 .1794(2) .0447(3) 0.17946(14) .0114(5) Uani d . 1 . O
O6 .3048(2) .3694(3) 0.16674(13) .0120(5) Uani d . 1 . O
O7 .3202(2) .2041(3) 0.32360(13) .0105(5) Uani d . 1 . O
O8 .3352(2) .1108(3) 0.49013(14) .0116(5) Uani d . 1 . O
O9 .5035(2) .0737(3) 0.12785(14) .0133(5) Uani d . 1 . O

loop_
_atom_type_symbol
_atom_type_description
_atom_type_scat_dispersion_real
_atom_type_scat_dispersion_imag
_atom_type_scat_source
O O 0.0106 0.0060 'International Tables Vol C Tables 4.2.6.8 and 6.1.1.4'
Si Si 0.0817 0.0704 'International Tables Vol C Tables 4.2.6.8 and 6.1.1.4'
Ca Ca 0.2262 0.3064 'International Tables Vol C Tables 4.2.6.8 and 6.1.1.4'
Y Y -2.7962 3.5667 'International Tables Vol C Tables 4.2.6.8 and 6.1.1.4'

loop_
_geom_bond_atom_site_label_1
_geom_bond_atom_site_label_2
_geom_bond_site_symmetry_2
_geom_bond_distance
_geom_bond_publ_flag
Ca1/Y1 O6 4_545 2.301(2) yes
Ca1/Y1 O1 2 2.335(2) yes
Ca1/Y1 O8 7_556 2.538(2) yes
Ca1/Y1 O8 . 2.577(2) yes
Ca1/Y1 O7 . 2.582(2) yes
Ca1/Y1 O2 . 2.595(2) yes
Ca1/Y1 O4 6_556 2.613(2) yes
Ca1/Y1 O3 . 2.619(2) yes
Ca2/Y2 O4 7 2.275(2) yes
Ca2/Y2 O6 . 2.276(2) yes
Ca2/Y2 O8 6 2.301(2) yes
Ca2/Y2 O9 . 2.370(2) yes
Ca2/Y2 O4 . 2.547(2) yes
Ca2/Y2 O3 4_545 2.578(2) yes
Ca2/Y2 O5 . 2.588(2) yes
Ca3/Y3 O3 2 2.228(2) yes
Ca3/Y3 O3 . 2.228(2) yes
Ca3/Y3 O1 . 2.285(2) yes
Ca3/Y3 O1 2 2.285(2) yes
Ca3/Y3 O9 4 2.352(2) yes
Ca3/Y3 O9 3_455 2.352(2) yes
Si1 O1 . 1.582(2) yes
Si1 O4 . 1.600(2) yes
Si1 O5 . 1.650(2) yes
Si1 O2 6 1.657(2) yes
Si2 O6 . 1.578(2) yes
Si2 O3 . 1.604(2) yes
Si2 O5 4 1.644(2) yes
Si2 O7 . 1.648(2) yes
Si3 O9 2_655 1.590(2) yes
Si3 O8 . 1.616(2) yes
